data_4340163
loop_
_publ_author_name
'Wang, Jun-Jieh'
'Tessier, Christian'
'Holm, R. H.'

_publ_section_title
;
 Analogue reaction systems of selenate reductase.
;
_journal_issue 7
_journal_name_full 'Inorganic chemistry'
_journal_page_first 2979
_journal_page_last 2988
_journal_paper_doi 10.1021/ic0521630
_journal_volume 45
_journal_year 2006
_chemical_formula_moiety 'C8 H20 N, H O3 Se'
_chemical_formula_sum 'C8 H21 N O3 Se'
_chemical_formula_weight 258.22
_chemical_name_systematic
; 
 ? 
;
_space_group_IT_number 2
_symmetry_cell_setting triclinic
_symmetry_space_group_name_Hall '-P 1'
_symmetry_space_group_name_H-M 'P -1'
_atom_sites_solution_hydrogens geom
_atom_sites_solution_primary direct
_atom_sites_solution_secondary difmap
_audit_creation_method SHELXL-97
_cell_angle_alpha 80.640(10)
_cell_angle_beta 65.150(10)
_cell_angle_gamma 77.19(2)
_cell_formula_units_Z 2
_cell_length_a 7.926(6)
_cell_length_b 8.909(7)
_cell_length_c 9.146(7)
_cell_measurement_reflns_used 2386
_cell_measurement_temperature 193(2)
_cell_measurement_theta_max 28.01
_cell_measurement_theta_min 2.35
_cell_volume 569.7(8)
_computing_cell_refinement 'SMART (Bruker, 2001)'
_computing_data_collection 'SMART (Bruker, 2001)'
_computing_data_reduction 'SAINT (Bruker, 2003)'
_computing_molecular_graphics 'SHELXTL (Bruker, 2000)'
_computing_publication_material 'SHELXTL (Bruker, 2000)'
_computing_structure_refinement 'SHELXL-97 (Sheldrick, 1997)'
_computing_structure_solution 'SHELXS-97 (Sheldrick, 1990)'
_diffrn_ambient_temperature 193(2)
_diffrn_measured_fraction_theta_full 0.984
_diffrn_measured_fraction_theta_max 0.984
_diffrn_measurement_device_type 'Bruker Smart APEX CCD'
_diffrn_measurement_method \w
_diffrn_radiation_monochromator graphite
_diffrn_radiation_source 'Sealed tube'
_diffrn_radiation_type MoK\a
_diffrn_radiation_wavelength 0.71073
_diffrn_reflns_av_R_equivalents 0.0256
_diffrn_reflns_av_sigmaI/netI 0.0472
_diffrn_reflns_limit_h_max 7
_diffrn_reflns_limit_h_min -10
_diffrn_reflns_limit_k_max 9
_diffrn_reflns_limit_k_min -11
_diffrn_reflns_limit_l_max 8
_diffrn_reflns_limit_l_min -11
_diffrn_reflns_number 4239
_diffrn_reflns_theta_full 28.05
_diffrn_reflns_theta_max 28.05
_diffrn_reflns_theta_min 2.35
_diffrn_standards_decay_% 0
_exptl_absorpt_coefficient_mu 3.276
_exptl_absorpt_correction_T_max 0.8031
_exptl_absorpt_correction_T_min 0.5195
_exptl_absorpt_correction_type multi-scan
_exptl_absorpt_process_details 'SADABS (Sheldrick, 2002)'
_exptl_crystal_colour Colorless
_exptl_crystal_density_diffrn 1.505
_exptl_crystal_density_method 'not measured'
_exptl_crystal_description Chunk
_exptl_crystal_F_000 268
_exptl_crystal_size_max 0.23
_exptl_crystal_size_mid 0.12
_exptl_crystal_size_min 0.07
_refine_diff_density_max 1.795
_refine_diff_density_min -0.406
_refine_diff_density_rms 0.100
_refine_ls_extinction_method none
_refine_ls_goodness_of_fit_ref 1.060
_refine_ls_hydrogen_treatment mixed
_refine_ls_matrix_type full
_refine_ls_number_parameters 125
_refine_ls_number_reflns 2718
_refine_ls_number_restraints 2
_refine_ls_restrained_S_all 1.059
_refine_ls_R_factor_all 0.0437
_refine_ls_R_factor_gt 0.0376
_refine_ls_shift/su_max 0.001
_refine_ls_shift/su_mean 0.000
_refine_ls_structure_factor_coef Fsqd
_refine_ls_weighting_details 'calc w=1/[\s^2^(Fo^2^)+(0.0523P)^2^+0.2231P] where P=(Fo^2^+2Fc^2^)/3'
_refine_ls_weighting_scheme calc
_refine_ls_wR_factor_gt 0.0945
_refine_ls_wR_factor_ref 0.0978
_reflns_number_gt 2430
_reflns_number_total 2718
_reflns_threshold_expression >2sigma(I)
_cod_data_source_file ic0521630si20051220_102714.cif
_cod_data_source_block HSeO3
_cod_depositor_comments
;
The following automatic conversions were performed:

'_symmetry_cell_setting' value 'Triclinic' changed to 'triclinic'
according to
/usr/data/users/saulius/automatic-downloads/retrospective/ACS/lib/dictionaries/cif_core.dic
dictionary named 'cif_core.dic' version 2.4.2 from
2011-04-26.

'_geom_hbond_publ_flag' value 'Y' changed to 'y'
according to
/usr/data/users/saulius/automatic-downloads/retrospective/ACS/lib/dictionaries/cif_core.dic
dictionary named 'cif_core.dic' version 2.4.2 from 2011-04-26.

Automatic conversion script
Id: cif_fix_values 2281 2013-09-26 08:29:07Z andrius 
;
_cod_original_sg_symbol_Hall -P1
_cod_original_sg_symbol_H-M P-1
_cod_database_code 4340163

loop_
_symmetry_equiv_pos_as_xyz
'x, y, z'
'-x, -y, -z'

loop_
_atom_site_label
_atom_site_type_symbol
_atom_site_fract_x
_atom_site_fract_y
_atom_site_fract_z
_atom_site_U_iso_or_equiv
_atom_site_adp_type
_atom_site_occupancy
_atom_site_symmetry_multiplicity
_atom_site_calc_flag
_atom_site_refinement_flags
Se Se 0.07138(4) 0.79038(3) 0.12798(3) 0.02873(11) Uani 1 1 d .
O1 O 0.2290(3) 0.8904(3) -0.0159(3) 0.0403(5) Uani 1 1 d .
O2 O 0.1580(3) 0.7174(3) 0.2636(3) 0.0434(5) Uani 1 1 d .
O3 O -0.1025(3) 0.9403(3) 0.2328(3) 0.0413(5) Uani 1 1 d D
H3 H -0.139(6) 0.985(4) 0.163(4) 0.062 Uiso 1 1 d D
N1 N 0.2357(3) 0.2423(2) 0.2638(3) 0.0216(4) Uani 1 1 d .
C1 C 0.2166(4) 0.0835(3) 0.3542(3) 0.0266(5) Uani 1 1 d .
H1A H 0.1565 0.0961 0.4717 0.032 Uiso 1 1 calc R
H1B H 0.1311 0.0380 0.3271 0.032 Uiso 1 1 calc R
C2 C 0.3992(4) -0.0276(4) 0.3180(4) 0.0384(7) Uani 1 1 d .
H2A H 0.4649 -0.0351 0.2010 0.058 Uiso 1 1 calc R
H2B H 0.3734 -0.1296 0.3716 0.058 Uiso 1 1 calc R
H2C H 0.4786 0.0093 0.3578 0.058 Uiso 1 1 calc R
C3 C 0.3755(4) 0.3155(3) 0.2890(4) 0.0292(6) Uani 1 1 d .
H3A H 0.3763 0.4206 0.2335 0.035 Uiso 1 1 calc R
H3B H 0.5031 0.2546 0.2370 0.035 Uiso 1 1 calc R
C4 C 0.3363(4) 0.3271(4) 0.4645(4) 0.0356(7) Uani 1 1 d .
H4A H 0.2115 0.3894 0.5169 0.053 Uiso 1 1 calc R
H4B H 0.4326 0.3760 0.4698 0.053 Uiso 1 1 calc R
H4C H 0.3394 0.2234 0.5202 0.053 Uiso 1 1 calc R
C5 C 0.0440(3) 0.3450(3) 0.3306(3) 0.0262(5) Uani 1 1 d .
H5A H -0.0004 0.3407 0.4496 0.031 Uiso 1 1 calc R
H5B H 0.0589 0.4530 0.2880 0.031 Uiso 1 1 calc R
C6 C -0.1064(4) 0.3030(4) 0.2909(4) 0.0359(7) Uani 1 1 d .
H6A H -0.0656 0.3091 0.1733 0.054 Uiso 1 1 calc R
H6B H -0.2247 0.3752 0.3376 0.054 Uiso 1 1 calc R
H6C H -0.1261 0.1977 0.3360 0.054 Uiso 1 1 calc R
C7 C 0.3044(4) 0.2245(3) 0.0834(3) 0.0297(6) Uani 1 1 d .
H7A H 0.4346 0.1654 0.0451 0.036 Uiso 1 1 calc R
H7B H 0.2239 0.1625 0.0690 0.036 Uiso 1 1 calc R
C8 C 0.3038(5) 0.3743(4) -0.0229(4) 0.0401(7) Uani 1 1 d .
H8A H 0.1735 0.4278 0.0039 0.060 Uiso 1 1 calc R
H8B H 0.3617 0.3517 -0.1366 0.060 Uiso 1 1 calc R
H8C H 0.3757 0.4403 -0.0044 0.060 Uiso 1 1 calc R

loop_
_atom_site_aniso_label
_atom_site_aniso_U_11
_atom_site_aniso_U_22
_atom_site_aniso_U_33
_atom_site_aniso_U_23
_atom_site_aniso_U_13
_atom_site_aniso_U_12
Se 0.03342(17) 0.02546(16) 0.02776(17) -0.00459(10) -0.01041(12) -0.00777(11)
O1 0.0265(10) 0.0459(13) 0.0352(12) 0.0068(10) -0.0034(8) -0.0058(9)
O2 0.0483(13) 0.0413(13) 0.0405(13) 0.0061(10) -0.0218(11) -0.0057(10)
O3 0.0384(11) 0.0406(13) 0.0308(12) -0.0034(9) -0.0056(9) 0.0045(9)
N1 0.0204(9) 0.0196(10) 0.0215(10) -0.0035(8) -0.0041(8) -0.0042(8)
C1 0.0289(12) 0.0228(12) 0.0250(13) 0.0012(10) -0.0077(10) -0.0066(10)
C2 0.0393(15) 0.0259(15) 0.0419(18) -0.0007(12) -0.0127(13) 0.0014(12)
C3 0.0224(12) 0.0315(14) 0.0323(14) -0.0048(11) -0.0058(10) -0.0104(10)
C4 0.0266(13) 0.0414(17) 0.0435(17) -0.0167(13) -0.0150(12) -0.0033(12)
C5 0.0221(11) 0.0239(13) 0.0301(14) -0.0076(10) -0.0073(10) -0.0012(10)
C6 0.0266(13) 0.0400(17) 0.0427(17) -0.0082(13) -0.0138(12) -0.0052(12)
C7 0.0345(14) 0.0288(14) 0.0203(12) -0.0046(10) -0.0070(11) -0.0008(11)
C8 0.0484(18) 0.0418(18) 0.0255(15) 0.0058(13) -0.0115(13) -0.0117(14)

loop_
_atom_type_symbol
_atom_type_description
_atom_type_scat_dispersion_real
_atom_type_scat_dispersion_imag
_atom_type_scat_source
C C 0.0033 0.0016 'International Tables Vol C Tables 4.2.6.8 and 6.1.1.4'
H H 0.0000 0.0000 'International Tables Vol C Tables 4.2.6.8 and 6.1.1.4'
N N 0.0061 0.0033 'International Tables Vol C Tables 4.2.6.8 and 6.1.1.4'
O O 0.0106 0.0060 'International Tables Vol C Tables 4.2.6.8 and 6.1.1.4'
Se Se -0.0929 2.2259 'International Tables Vol C Tables 4.2.6.8 and 6.1.1.4'

loop_
_geom_angle_atom_site_label_1
_geom_angle_atom_site_label_2
_geom_angle_atom_site_label_3
_geom_angle
O2 Se O1 107.09(13)
O2 Se O3 99.94(13)
O1 Se O3 101.28(13)
Se O3 H3 101(3)
C3 N1 C5 107.9(2)
C3 N1 C1 112.1(2)
C5 N1 C1 107.55(19)
C3 N1 C7 108.6(2)
C5 N1 C7 112.4(2)
C1 N1 C7 108.4(2)
C2 C1 N1 114.7(2)
C2 C1 H1A 108.6
N1 C1 H1A 108.6
C2 C1 H1B 108.6
N1 C1 H1B 108.6
H1A C1 H1B 107.6
C1 C2 H2A 109.5
C1 C2 H2B 109.5
H2A C2 H2B 109.5
C1 C2 H2C 109.5
H2A C2 H2C 109.5
H2B C2 H2C 109.5
N1 C3 C4 114.9(2)
N1 C3 H3A 108.6
C4 C3 H3A 108.6
N1 C3 H3B 108.6
C4 C3 H3B 108.6
H3A C3 H3B 107.5
C3 C4 H4A 109.5
C3 C4 H4B 109.5
H4A C4 H4B 109.5
C3 C4 H4C 109.5
H4A C4 H4C 109.5
H4B C4 H4C 109.5
C6 C5 N1 114.8(2)
C6 C5 H5A 108.6
N1 C5 H5A 108.6
C6 C5 H5B 108.6
N1 C5 H5B 108.6
H5A C5 H5B 107.5
C5 C6 H6A 109.5
C5 C6 H6B 109.5
H6A C6 H6B 109.5
C5 C6 H6C 109.5
H6A C6 H6C 109.5
H6B C6 H6C 109.5
C8 C7 N1 115.5(2)
C8 C7 H7A 108.4
N1 C7 H7A 108.4
C8 C7 H7B 108.4
N1 C7 H7B 108.4
H7A C7 H7B 107.5
C7 C8 H8A 109.5
C7 C8 H8B 109.5
H8A C8 H8B 109.5
C7 C8 H8C 109.5
H8A C8 H8C 109.5
H8B C8 H8C 109.5

loop_
_geom_bond_atom_site_label_1
_geom_bond_atom_site_label_2
_geom_bond_distance
Se O2 1.639(2)
Se O1 1.678(2)
Se O3 1.758(2)
O3 H3 0.82(4)
N1 C3 1.513(3)
N1 C5 1.518(3)
N1 C1 1.523(3)
N1 C7 1.528(4)
C1 C2 1.501(4)
C1 H1A 0.9900
C1 H1B 0.9900
C2 H2A 0.9800
C2 H2B 0.9800
C2 H2C 0.9800
C3 C4 1.518(4)
C3 H3A 0.9900
C3 H3B 0.9900
C4 H4A 0.9800
C4 H4B 0.9800
C4 H4C 0.9800
C5 C6 1.516(4)
C5 H5A 0.9900
C5 H5B 0.9900
C6 H6A 0.9800
C6 H6B 0.9800
C6 H6C 0.9800
C7 C8 1.519(4)
C7 H7A 0.9900
C7 H7B 0.9900
C8 H8A 0.9800
C8 H8B 0.9800
C8 H8C 0.9800

loop_
_geom_hbond_atom_site_label_D
_geom_hbond_atom_site_label_H
_geom_hbond_distance_DH
_geom_hbond_distance_HA
_geom_hbond_angle_DHA
_geom_hbond_distance_DA
_geom_hbond_atom_site_label_A
_geom_hbond_site_symmetry_A
_geom_hbond_publ_flag
O3 H3 0.82(4) 1.88(4) 172.55 2.691(3) O1 2_575 y

loop_
_geom_torsion_atom_site_label_1
_geom_torsion_atom_site_label_2
_geom_torsion_atom_site_label_3
_geom_torsion_atom_site_label_4
_geom_torsion
C3 N1 C1 C2 -54.2(3)
C5 N1 C1 C2 -172.6(2)
C7 N1 C1 C2 65.6(3)
C5 N1 C3 C4 63.4(3)
C1 N1 C3 C4 -54.8(3)
C7 N1 C3 C4 -174.5(2)
C3 N1 C5 C6 170.4(2)
C1 N1 C5 C6 -68.5(3)
C7 N1 C5 C6 50.7(3)
C3 N1 C7 C8 -66.7(3)
C5 N1 C7 C8 52.6(3)
C1 N1 C7 C8 171.3(2)
